data_7106954
loop_
_publ_author_name
'Christer B. Aakeroy'
'Arbin Rajbanshi'
'John Desper'

_publ_section_title
;
 Hydrogen-bond driven assembly of a molecular capsule facilitated by
 supramolecular chelation
;
_journal_name_full Chem.Commun.
_journal_page_first 11411
_journal_paper_doi 10.1039/c1cc14124d
_journal_volume 47
_journal_year 2011
_chemical_formula_moiety
;
(C70 H74 N4 O10 BR2) (C3 H6 O)2 (C6 H14)0.5
;
_chemical_formula_sum 'C79 H93 Br2 N4 O12'
_chemical_formula_weight 1450.39
_chemical_name_common 'AI5 cavitand'
_chemical_name_systematic
;
AI5 cavitand
;
_space_group_IT_number 11
_symmetry_cell_setting monoclinic
_symmetry_space_group_name_Hall '-P 2yb'
_symmetry_space_group_name_H-M 'P 1 21/m 1'
_atom_sites_solution_hydrogens geom
_atom_sites_solution_primary direct
_atom_sites_solution_secondary difmap
_audit_creation_method SHELXL-97
_cell_angle_alpha 90.00
_cell_angle_beta 99.793(2)
_cell_angle_gamma 90.00
_cell_formula_units_Z 2
_cell_length_a 13.3457(7)
_cell_length_b 19.5826(9)
_cell_length_c 14.0550(8)
_cell_measurement_reflns_used 9902
_cell_measurement_temperature 120(2)
_cell_measurement_theta_max 27.80
_cell_measurement_theta_min 2.53
_cell_volume 3619.7(3)
_computing_cell_refinement 'Bruker SMART'
_computing_data_collection 'Bruker SMART'
_computing_data_reduction 'Bruker SAINT'
_computing_molecular_graphics 'Bruker SHELXTL'
_computing_publication_material 'Bruker SHELXTL'
_computing_structure_refinement 'SHELXL-97 (Sheldrick, 1997)'
_computing_structure_solution 'SHELXS-97 (Sheldrick, 1990)'
_diffrn_ambient_temperature 120(2)
_diffrn_measured_fraction_theta_full 0.997
_diffrn_measured_fraction_theta_max 0.997
_diffrn_measurement_device_type 'CCD area detector'
_diffrn_measurement_method 'phi and omega scans'
_diffrn_radiation_monochromator graphite
_diffrn_radiation_source 'fine-focus sealed tube'
_diffrn_radiation_type MoK\a
_diffrn_radiation_wavelength 0.71073
_diffrn_reflns_av_R_equivalents 0.0389
_diffrn_reflns_av_sigmaI/netI 0.0483
_diffrn_reflns_limit_h_max 18
_diffrn_reflns_limit_h_min -18
_diffrn_reflns_limit_k_max 26
_diffrn_reflns_limit_k_min -26
_diffrn_reflns_limit_l_max 19
_diffrn_reflns_limit_l_min -14
_diffrn_reflns_number 45929
_diffrn_reflns_theta_full 29.13
_diffrn_reflns_theta_max 29.13
_diffrn_reflns_theta_min 1.47
_exptl_absorpt_coefficient_mu 1.184
_exptl_absorpt_correction_T_max 0.8907
_exptl_absorpt_correction_T_min 0.7327
_exptl_absorpt_correction_type multi-scan
_exptl_absorpt_process_details SADABS
_exptl_crystal_colour yellow
_exptl_crystal_density_diffrn 1.331
_exptl_crystal_density_method 'not measured'
_exptl_crystal_description plate
_exptl_crystal_F_000 1522
_exptl_crystal_size_max 0.28
_exptl_crystal_size_mid 0.24
_exptl_crystal_size_min 0.10
_refine_diff_density_max 1.441
_refine_diff_density_min -1.063
_refine_diff_density_rms 0.122
_refine_ls_extinction_method none
_refine_ls_goodness_of_fit_ref 1.251
_refine_ls_hydrogen_treatment constr
_refine_ls_matrix_type full
_refine_ls_number_parameters 481
_refine_ls_number_reflns 9980
_refine_ls_number_restraints 44
_refine_ls_restrained_S_all 1.255
_refine_ls_R_factor_all 0.1321
_refine_ls_R_factor_gt 0.0823
_refine_ls_shift/su_max 0.001
_refine_ls_shift/su_mean 0.000
_refine_ls_structure_factor_coef Fsqd
_refine_ls_weighting_details 'calc w=1/[\s^2^(Fo^2^)+(0.1500P)^2^+0.0000P] where P=(Fo^2^+2Fc^2^)/3'
_refine_ls_weighting_scheme calc
_refine_ls_wR_factor_gt 0.2499
_refine_ls_wR_factor_ref 0.2791
_reflns_number_gt 5982
_reflns_number_total 9980
_reflns_threshold_expression >2sigma(I)
_cod_data_source_file c1cc14124d.txt
_cod_data_source_block ar0721m_3
_cod_original_sg_symbol_H-M P2(1)/m
_cod_database_code 7106954

loop_
_symmetry_equiv_pos_as_xyz
'x, y, z'
'-x, y+1/2, -z'
'-x, -y, -z'
'x, -y-1/2, z'

loop_
_atom_site_label
_atom_site_type_symbol
_atom_site_fract_x
_atom_site_fract_y
_atom_site_fract_z
_atom_site_U_iso_or_equiv
_atom_site_adp_type
_atom_site_occupancy
_atom_site_symmetry_multiplicity
_atom_site_calc_flag
_atom_site_refinement_flags
_atom_site_disorder_assembly
_atom_site_disorder_group
Br1_1 Br 0.68616(5) 0.7500 0.14764(3) 0.05987(17) Uani 1 2 d S . .
C11_1 C 0.6788(4) 0.7500 0.2797(3) 0.0385(10) Uani 1 2 d S . .
C12_1 C 0.6771(2) 0.68871(15) 0.3286(2) 0.0376(7) Uani 1 1 d . . .
O12_1 O 0.67956(18) 0.62809(11) 0.27735(15) 0.0411(5) Uani 1 1 d . . .
C13_1 C 0.6731(2) 0.68759(15) 0.42742(19) 0.0332(7) Uani 1 1 d . . .
C14_1 C 0.6712(3) 0.7500 0.4740(3) 0.0341(9) Uani 1 2 d S . .
H14_1 H 0.6683 0.7500 0.5411 0.041 Uiso 1 2 calc SR . .
C21_1 C 0.6677(2) 0.61957(15) 0.4799(2) 0.0351(7) Uani 1 1 d . . .
H21A_1 H 0.7021 0.5844 0.4451 0.042 Uiso 1 1 calc R . .
C22_1 C 0.7242(2) 0.62208(16) 0.5854(2) 0.0372(7) Uani 1 1 d . . .
H22A_1 H 0.6972 0.6606 0.6190 0.045 Uiso 1 1 calc R . .
H22B_1 H 0.7101 0.5794 0.6185 0.045 Uiso 1 1 calc R . .
C23_1 C 0.8374(3) 0.6304(2) 0.5936(2) 0.0514(9) Uani 1 1 d . . .
H23A_1 H 0.8520 0.6720 0.5584 0.062 Uiso 1 1 calc R . .
H23B_1 H 0.8655 0.5907 0.5633 0.062 Uiso 1 1 calc R . .
C24_1 C 0.8889(3) 0.6359(3) 0.6983(3) 0.0628(11) Uani 1 1 d . . .
H24A_1 H 0.8587 0.6749 0.7282 0.075 Uiso 1 1 calc R . .
H24B_1 H 0.8737 0.5940 0.7326 0.075 Uiso 1 1 calc R . .
C25_1 C 1.0023(4) 0.6453(3) 0.7139(4) 0.0893(17) Uani 1 1 d . . .
H25A_1 H 1.0189 0.6875 0.6809 0.107 Uiso 1 1 calc R . .
H25B_1 H 1.0339 0.6063 0.6854 0.107 Uiso 1 1 calc R . .
C26_1 C 1.0464(4) 0.6503(5) 0.8231(4) 0.123(3) Uani 1 1 d . . .
H26A_1 H 1.1206 0.6460 0.8326 0.185 Uiso 1 1 calc R . .
H26B_1 H 1.0182 0.6136 0.8578 0.185 Uiso 1 1 calc R . .
H26C_1 H 1.0282 0.6946 0.8479 0.185 Uiso 1 1 calc R . .
C27_1 C 0.5829(3) 0.59460(16) 0.2489(2) 0.0412(7) Uani 1 1 d . . .
H27A_1 H 0.5279 0.6291 0.2414 0.049 Uiso 1 1 calc R . .
H27B_1 H 0.5815 0.5721 0.1855 0.049 Uiso 1 1 calc R . .
C11_2 C 0.4056(3) 0.55158(15) 0.3701(2) 0.0372(7) Uani 1 1 d . . .
C12_2 C 0.3484(3) 0.56715(15) 0.4424(2) 0.0374(7) Uani 1 1 d . . .
O12_2 O 0.24841(17) 0.54645(11) 0.42886(16) 0.0428(5) Uani 1 1 d . . .
C13_2 C 0.3936(2) 0.60058(14) 0.5276(2) 0.0342(7) Uani 1 1 d . B .
C14_2 C 0.4958(2) 0.61697(14) 0.5388(2) 0.0347(7) Uani 1 1 d . . .
H14_2 H 0.5261 0.6407 0.5954 0.042 Uiso 1 1 calc R . .
C15_2 C 0.5566(2) 0.59991(14) 0.4696(2) 0.0354(7) Uani 1 1 d . . .
C16_2 C 0.5092(2) 0.56717(15) 0.38672(19) 0.0361(7) Uani 1 1 d . . .
O16_2 O 0.56514(17) 0.54592(10) 0.31660(15) 0.0392(5) Uani 1 1 d . . .
C17_2 C 0.3575(3) 0.52224(16) 0.2771(2) 0.0397(7) Uani 1 1 d . . .
C21_2 C 0.3274(3) 0.61946(15) 0.6008(2) 0.0362(7) Uani 1 1 d D . .
H21B_2 H 0.2733 0.5838 0.5976 0.043 Uiso 1 1 calc R A 1
C22A_2 C 0.3857(2) 0.62050(15) 0.7047(2) 0.0379(7) Uani 0.758(4) 1 d PD B 1
H22A_2 H 0.4221 0.5766 0.7177 0.046 Uiso 0.758(4) 1 calc PR B 1
H22B_2 H 0.4375 0.6571 0.7102 0.046 Uiso 0.758(4) 1 calc PR B 1
C23A_2 C 0.3207(4) 0.6317(3) 0.7816(3) 0.0430(10) Uani 0.758(4) 1 d PD B 1
H23A_2 H 0.2699 0.5945 0.7780 0.052 Uiso 0.758(4) 1 calc PR B 1
H23B_2 H 0.2834 0.6753 0.7689 0.052 Uiso 0.758(4) 1 calc PR B 1
C24A_2 C 0.3839(4) 0.6335(3) 0.8831(3) 0.0467(12) Uani 0.758(4) 1 d PD B 1
H24A_2 H 0.4218 0.5900 0.8946 0.056 Uiso 0.758(4) 1 calc PR B 1
H24B_2 H 0.4345 0.6708 0.8858 0.056 Uiso 0.758(4) 1 calc PR B 1
C25A_2 C 0.3245(4) 0.6440(3) 0.9632(3) 0.0561(13) Uani 0.758(4) 1 d PD B 1
H25A_2 H 0.2725 0.6077 0.9606 0.067 Uiso 0.758(4) 1 calc PR B 1
H25B_2 H 0.2889 0.6885 0.9545 0.067 Uiso 0.758(4) 1 calc PR B 1
C26A_2 C 0.3938(5) 0.6425(4) 1.0619(3) 0.0763(19) Uani 0.758(4) 1 d PD B 1
H26A_2 H 0.3521 0.6423 1.1130 0.115 Uiso 0.758(4) 1 calc PR B 1
H26B_2 H 0.4375 0.6830 1.0689 0.115 Uiso 0.758(4) 1 calc PR B 1
H26C_2 H 0.4360 0.6013 1.0670 0.115 Uiso 0.758(4) 1 calc PR B 1
C22B_2 C 0.3857(2) 0.62050(15) 0.7047(2) 0.0379(7) Uani 0.242(4) 1 d PD B 2
H22C_2 H 0.4279 0.6622 0.7165 0.046 Uiso 0.242(4) 1 calc PR B 2
H22D_2 H 0.4304 0.5800 0.7173 0.046 Uiso 0.242(4) 1 calc PR B 2
C23B_2 C 0.3025(8) 0.6196(10) 0.7704(5) 0.0430(10) Uani 0.242(4) 1 d PD B 2
H23C_2 H 0.2648 0.6633 0.7625 0.052 Uiso 0.242(4) 1 calc PR B 2
H23D_2 H 0.2535 0.5825 0.7485 0.052 Uiso 0.242(4) 1 calc PR B 2
C24B_2 C 0.3445(10) 0.6092(6) 0.8769(6) 0.0467(12) Uani 0.242(4) 1 d PD B 2
H24C_2 H 0.3883 0.5680 0.8843 0.056 Uiso 0.242(4) 1 calc PR B 2
H24D_2 H 0.2874 0.6010 0.9120 0.056 Uiso 0.242(4) 1 calc PR B 2
C25B_2 C 0.4063(11) 0.6702(7) 0.9220(7) 0.0561(13) Uani 0.242(4) 1 d PD B 2
H25C_2 H 0.4609 0.6803 0.8844 0.067 Uiso 0.242(4) 1 calc PR B 2
H25D_2 H 0.3615 0.7107 0.9185 0.067 Uiso 0.242(4) 1 calc PR B 2
C26B_2 C 0.4536(15) 0.6571(10) 1.0271(8) 0.0763(19) Uani 0.242(4) 1 d PD B 2
H26D_2 H 0.4025 0.6649 1.0685 0.115 Uiso 0.242(4) 1 calc PR B 2
H26E_2 H 0.5109 0.6883 1.0460 0.115 Uiso 0.242(4) 1 calc PR B 2
H26F_2 H 0.4777 0.6099 1.0343 0.115 Uiso 0.242(4) 1 calc PR B 2
C27_2 C 0.1738(3) 0.59504(18) 0.3963(2) 0.0472(8) Uani 1 1 d . . .
H27A_2 H 0.1172 0.5725 0.3530 0.057 Uiso 1 1 calc R . .
H27B_2 H 0.2030 0.6301 0.3583 0.057 Uiso 1 1 calc R . .
N31_2 N 0.2992(2) 0.44924(15) -0.0526(2) 0.0487(7) Uani 1 1 d . . .
C32_2 C 0.1998(3) 0.45363(18) -0.0822(2) 0.0468(8) Uani 1 1 d . . .
N32_2 N 0.1720(2) 0.43924(18) -0.1806(2) 0.0568(9) Uani 1 1 d . . .
H32_2 H 0.2183 0.4175 -0.2066 0.068 Uiso 1 1 calc R . .
C33_2 C 0.1313(3) 0.4720(2) -0.0226(3) 0.0570(10) Uani 1 1 d . . .
H33A_2 H 0.0603 0.4740 -0.0466 0.068 Uiso 1 1 calc R . .
C34_2 C 0.1695(3) 0.4874(2) 0.0732(3) 0.0534(9) Uani 1 1 d . . .
H34A_2 H 0.1246 0.4990 0.1164 0.064 Uiso 1 1 calc R . .
C35_2 C 0.2724(3) 0.48569(16) 0.1051(2) 0.0416(8) Uani 1 1 d . . .
C36_2 C 0.3339(3) 0.46576(18) 0.0396(2) 0.0438(8) Uani 1 1 d . . .
H36A_2 H 0.4052 0.4637 0.0616 0.053 Uiso 1 1 calc R . .
C37_2 C 0.3182(3) 0.50618(16) 0.2032(2) 0.0435(8) Uani 1 1 d . . .
C38_2 C 0.0844(3) 0.4537(2) -0.2423(3) 0.0579(10) Uani 1 1 d . . .
O38_2 O 0.0082(2) 0.4726(2) -0.2156(2) 0.0792(10) Uani 1 1 d . . .
C39_2 C 0.0912(3) 0.4435(3) -0.3480(3) 0.0675(12) Uani 1 1 d . . .
H39A_2 H 0.0334 0.4660 -0.3882 0.101 Uiso 1 1 calc R . .
H39B_2 H 0.0899 0.3945 -0.3627 0.101 Uiso 1 1 calc R . .
H39C_2 H 0.1547 0.4634 -0.3614 0.101 Uiso 1 1 calc R . .
Br2_3 Br 0.00839(5) 0.7500 0.39269(5) 0.06497(18) Uani 1 2 d S . .
C11_3 C 0.1357(4) 0.7500 0.4768(3) 0.0420(11) Uani 1 2 d S . .
C12_3 C 0.1832(3) 0.68852(16) 0.5059(2) 0.0394(7) Uani 1 1 d . . .
O12_3 O 0.13460(18) 0.62779(11) 0.47314(17) 0.0454(6) Uani 1 1 d . B .
C13_3 C 0.2743(2) 0.68736(15) 0.5692(2) 0.0352(7) Uani 1 1 d . B .
C14_3 C 0.3194(3) 0.7500 0.6000(3) 0.0325(9) Uani 1 2 d S . .
H14_3 H 0.3825 0.7500 0.6431 0.039 Uiso 1 2 calc SR B .
C31 C -0.3197(9) 0.6899(4) -0.1449(7) 0.0732(10) Uani 0.50 1 d PD C -1
H31A H -0.3444 0.6494 -0.1828 0.110 Uiso 0.50 1 calc PR C -1
H31B H -0.3447 0.6892 -0.0833 0.110 Uiso 0.50 1 calc PR C -1
H31C H -0.2451 0.6899 -0.1327 0.110 Uiso 0.50 1 calc PR C -1
C32 C -0.3573(5) 0.7527(6) -0.1998(4) 0.0732(10) Uani 0.50 1 d PD C -1
O32 O -0.4065(4) 0.7462(7) -0.2834(3) 0.0732(10) Uani 0.50 1 d PD C -1
C33 C -0.3380(10) 0.8179(5) -0.1552(8) 0.0732(10) Uani 0.50 1 d PD C -1
H33A H -0.2661 0.8297 -0.1519 0.110 Uiso 0.50 1 calc PR C -1
H33B H -0.3542 0.8164 -0.0898 0.110 Uiso 0.50 1 calc PR C -1
H33C H -0.3804 0.8524 -0.1932 0.110 Uiso 0.50 1 calc PR C -1
C41 C 0.0737(17) 0.7968(8) 0.116(3) 0.147(5) Uiso 0.25 1 d PD D -1
H41A H 0.1445 0.7926 0.1070 0.220 Uiso 0.25 1 calc PR D -1
H41B H 0.0721 0.8095 0.1836 0.220 Uiso 0.25 1 calc PR D -1
H41C H 0.0396 0.8321 0.0733 0.220 Uiso 0.25 1 calc PR D -1
C42 C 0.0201(11) 0.7296(7) 0.0943(15) 0.147(5) Uiso 0.25 1 d PD D -1
O42 O 0.0757(14) 0.6770(8) 0.1106(18) 0.147(5) Uiso 0.25 1 d PD D -1
C43 C -0.0646(15) 0.7283(13) 0.0159(18) 0.147(5) Uiso 0.25 1 d PD D -1
H43A H -0.0529 0.7611 -0.0337 0.220 Uiso 0.25 1 calc PR D -1
H43B H -0.1269 0.7405 0.0400 0.220 Uiso 0.25 1 calc PR D -1
H43C H -0.0717 0.6823 -0.0120 0.220 Uiso 0.25 1 calc PR D -1
C51 C 0.216(2) 0.7228(12) 0.167(2) 0.253(12) Uiso 0.25 1 d PD E -2
H51A H 0.1862 0.7523 0.1130 0.379 Uiso 0.50 2 calc SPR E -2
H51B H 0.1617 0.6960 0.1883 0.379 Uiso 0.25 1 calc PR E -2
H51C H 0.2652 0.6918 0.1454 0.379 Uiso 0.25 1 calc PR E -2
C52 C 0.2678(19) 0.7657(8) 0.249(2) 0.253(12) Uiso 0.25 1 d PD E -2
O52 O 0.252(2) 0.8293(9) 0.241(2) 0.253(12) Uiso 0.25 1 d PD E -2
C53 C 0.361(2) 0.742(2) 0.305(3) 0.253(12) Uiso 0.25 1 d PD E -2
H53A H 0.4171 0.7498 0.2686 0.379 Uiso 0.50 2 calc SPR E -2
H53B H 0.3559 0.6932 0.3177 0.379 Uiso 0.25 1 calc PR E -2
H53C H 0.3748 0.7672 0.3658 0.379 Uiso 0.25 1 calc PR E -2
C61 C -0.0316(8) 0.7968(12) 0.0912(17) 0.104(3) Uiso 0.25 1 d PD F -3
H61A H -0.0692 0.7562 0.1060 0.156 Uiso 0.25 1 calc PR F -3
H61B H -0.0666 0.8176 0.0313 0.156 Uiso 0.25 1 calc PR F -3
H61C H -0.0279 0.8297 0.1442 0.156 Uiso 0.25 1 calc PR F -3
C62 C 0.0762(8) 0.7760(10) 0.0789(11) 0.104(3) Uiso 0.25 1 d PD F -3
H62A H 0.0827 0.7258 0.0843 0.125 Uiso 0.25 1 calc PR F -3
H62B H 0.0873 0.7893 0.0135 0.125 Uiso 0.25 1 calc PR F -3
C63 C 0.1578(9) 0.8092(8) 0.1539(14) 0.104(3) Uiso 0.25 1 d PD F -3
H63A H 0.1252 0.8373 0.1986 0.125 Uiso 0.25 1 calc PR F -3
H63B H 0.2006 0.8396 0.1212 0.125 Uiso 0.25 1 calc PR F -3
C64 C 0.2253(8) 0.7536(10) 0.2118(12) 0.104(3) Uiso 0.25 1 d PD F -3
H64A H 0.1984 0.7429 0.2716 0.125 Uiso 0.25 1 calc PR F -3
H64B H 0.2227 0.7114 0.1727 0.125 Uiso 0.25 1 calc PR F -3
C65 C 0.3352(8) 0.7775(10) 0.2380(13) 0.104(3) Uiso 0.25 1 d PD F -3
H65A H 0.3362 0.8280 0.2425 0.125 Uiso 0.25 1 calc PR F -3
H65B H 0.3724 0.7643 0.1857 0.125 Uiso 0.25 1 calc PR F -3
C66 C 0.3902(12) 0.748(3) 0.3331(13) 0.104(3) Uiso 0.50 2 d SPD F -3
H66A H 0.4218 0.7043 0.3208 0.156 Uiso 0.25 1 calc PR F -3
H66B H 0.3413 0.7404 0.3768 0.156 Uiso 0.25 1 calc PR F -3
H66C H 0.4428 0.7799 0.3628 0.156 Uiso 0.25 1 calc PR F -3

loop_
_atom_site_aniso_label
_atom_site_aniso_U_11
_atom_site_aniso_U_22
_atom_site_aniso_U_33
_atom_site_aniso_U_23
_atom_site_aniso_U_13
_atom_site_aniso_U_12
Br1_1 0.0934(4) 0.0623(3) 0.0292(2) 0.000 0.0256(2) 0.000
C11_1 0.055(3) 0.044(2) 0.0190(16) 0.000 0.0142(17) 0.000
C12_1 0.0547(19) 0.0342(15) 0.0268(13) -0.0045(11) 0.0148(13) 0.0028(13)
O12_1 0.0620(13) 0.0372(11) 0.0279(10) -0.0065(9) 0.0183(10) 0.0047(10)
C13_1 0.0432(16) 0.0358(15) 0.0222(12) 0.0015(11) 0.0097(12) 0.0011(12)
C14_1 0.045(2) 0.037(2) 0.0225(17) 0.000 0.0116(16) 0.000
C21_1 0.0498(17) 0.0300(14) 0.0271(13) -0.0010(11) 0.0117(12) 0.0060(13)
C22_1 0.0532(18) 0.0336(15) 0.0259(13) 0.0021(12) 0.0099(13) 0.0028(13)
C23_1 0.059(2) 0.059(2) 0.0359(17) 0.0021(16) 0.0066(16) 0.0062(17)
C24_1 0.061(2) 0.086(3) 0.0404(19) 0.0000(19) 0.0067(18) 0.007(2)
C25_1 0.060(3) 0.142(5) 0.064(3) -0.003(3) 0.004(2) 0.010(3)
C26_1 0.073(3) 0.211(8) 0.079(4) -0.025(5) -0.006(3) 0.005(4)
C27_1 0.0597(19) 0.0407(16) 0.0253(13) -0.0080(12) 0.0134(13) -0.0002(15)
C11_2 0.0578(19) 0.0272(14) 0.0267(13) -0.0028(11) 0.0075(13) -0.0007(13)
C12_2 0.0552(19) 0.0280(14) 0.0296(13) -0.0012(12) 0.0088(13) 0.0032(13)
O12_2 0.0539(13) 0.0372(11) 0.0384(11) -0.0092(9) 0.0106(10) -0.0068(10)
C13_2 0.0536(18) 0.0254(13) 0.0245(12) -0.0014(11) 0.0092(12) -0.0004(13)
C14_2 0.0561(19) 0.0268(14) 0.0222(12) 0.0005(11) 0.0098(12) 0.0067(13)
C15_2 0.0548(18) 0.0270(14) 0.0249(13) 0.0016(11) 0.0083(13) 0.0041(13)
C16_2 0.0583(19) 0.0280(14) 0.0240(12) 0.0005(11) 0.0127(13) 0.0104(13)
O16_2 0.0576(13) 0.0327(11) 0.0303(10) -0.0051(8) 0.0162(9) 0.0027(10)
C17_2 0.0527(18) 0.0309(15) 0.0376(16) 0.0062(12) 0.0135(14) 0.0003(13)
C21_2 0.0524(18) 0.0309(15) 0.0275(13) -0.0008(11) 0.0128(13) -0.0033(13)
C22A_2 0.0584(19) 0.0292(14) 0.0279(13) 0.0017(11) 0.0122(13) 0.0050(14)
C23A_2 0.062(2) 0.043(2) 0.0263(15) -0.0004(15) 0.0119(16) 0.0021(19)
C24A_2 0.062(3) 0.048(3) 0.0308(18) 0.0060(19) 0.010(2) -0.001(2)
C25A_2 0.075(3) 0.063(3) 0.030(2) 0.000(2) 0.010(2) -0.002(2)
C26A_2 0.103(5) 0.088(4) 0.036(3) -0.003(3) 0.004(3) -0.021(4)
C22B_2 0.0584(19) 0.0292(14) 0.0279(13) 0.0017(11) 0.0122(13) 0.0050(14)
C23B_2 0.062(2) 0.043(2) 0.0263(15) -0.0004(15) 0.0119(16) 0.0021(19)
C24B_2 0.062(3) 0.048(3) 0.0308(18) 0.0060(19) 0.010(2) -0.001(2)
C25B_2 0.075(3) 0.063(3) 0.030(2) 0.000(2) 0.010(2) -0.002(2)
C26B_2 0.103(5) 0.088(4) 0.036(3) -0.003(3) 0.004(3) -0.021(4)
C27_2 0.054(2) 0.0474(19) 0.0379(16) -0.0098(15) 0.0018(15) -0.0017(16)
N31_2 0.0573(17) 0.0564(17) 0.0325(13) -0.0129(12) 0.0074(12) 0.0087(14)
C32_2 0.0505(19) 0.057(2) 0.0332(15) -0.0153(15) 0.0075(14) 0.0084(16)
N32_2 0.0524(17) 0.080(2) 0.0373(14) -0.0253(15) 0.0061(13) 0.0099(16)
C33_2 0.051(2) 0.081(3) 0.0390(18) -0.0183(18) 0.0076(16) 0.0087(19)
C34_2 0.055(2) 0.071(2) 0.0353(16) -0.0168(16) 0.0130(15) 0.0035(18)
C35_2 0.058(2) 0.0385(16) 0.0293(14) -0.0070(13) 0.0096(14) 0.0031(15)
C36_2 0.0510(19) 0.0494(19) 0.0304(14) -0.0099(14) 0.0052(14) 0.0004(15)
C37_2 0.060(2) 0.0328(16) 0.0409(17) -0.0030(13) 0.0187(16) 0.0019(15)
C38_2 0.051(2) 0.081(3) 0.0420(18) -0.0217(19) 0.0092(16) -0.0001(19)
O38_2 0.0532(15) 0.137(3) 0.0471(15) -0.0295(17) 0.0073(13) 0.0114(18)
C39_2 0.054(2) 0.105(3) 0.045(2) -0.022(2) 0.0094(17) 0.007(2)
Br2_3 0.0589(3) 0.0683(4) 0.0626(4) 0.000 -0.0042(3) 0.000
C11_3 0.048(3) 0.042(2) 0.034(2) 0.000 0.002(2) 0.000
C12_3 0.0485(18) 0.0391(17) 0.0315(14) -0.0043(13) 0.0096(13) -0.0036(14)
O12_3 0.0517(13) 0.0412(12) 0.0434(12) -0.0109(10) 0.0085(11) -0.0047(10)
C13_3 0.0471(17) 0.0333(15) 0.0277(13) -0.0025(11) 0.0134(13) -0.0013(13)
C14_3 0.046(2) 0.0279(19) 0.0260(17) 0.000 0.0123(17) 0.000
C31 0.097(2) 0.0645(19) 0.0600(17) 0.029(4) 0.0197(17) 0.017(4)
C32 0.097(2) 0.0645(19) 0.0600(17) 0.029(4) 0.0197(17) 0.017(4)
O32 0.097(2) 0.0645(19) 0.0600(17) 0.029(4) 0.0197(17) 0.017(4)
C33 0.097(2) 0.0645(19) 0.0600(17) 0.029(4) 0.0197(17) 0.017(4)

loop_
_atom_type_symbol
_atom_type_description
_atom_type_scat_dispersion_real
_atom_type_scat_dispersion_imag
_atom_type_scat_source
C C 0.0033 0.0016 'International Tables Vol C Tables 4.2.6.8 and 6.1.1.4'
H H 0.0000 0.0000 'International Tables Vol C Tables 4.2.6.8 and 6.1.1.4'
N N 0.0061 0.0033 'International Tables Vol C Tables 4.2.6.8 and 6.1.1.4'
O O 0.0106 0.0060 'International Tables Vol C Tables 4.2.6.8 and 6.1.1.4'
Br Br -0.2901 2.4595 'International Tables Vol C Tables 4.2.6.8 and 6.1.1.4'

loop_
_geom_angle_atom_site_label_1
_geom_angle_atom_site_label_2
_geom_angle_atom_site_label_3
_geom_angle
_geom_angle_site_symmetry_1
_geom_angle_site_symmetry_3
C12_1 C11_1 C12_1 120.2(4) 4_575 .
C12_1 C11_1 Br1_1 119.91(18) 4_575 .
C12_1 C11_1 Br1_1 119.91(18) . .
C11_1 C12_1 O12_1 118.6(3) . .
C11_1 C12_1 C13_1 120.8(3) . .
O12_1 C12_1 C13_1 120.5(3) . .
C12_1 O12_1 C27_1 115.7(2) . .
C14_1 C13_1 C12_1 117.5(3) . .
C14_1 C13_1 C21_1 122.2(3) . .
C12_1 C13_1 C21_1 120.3(3) . .
C13_1 C14_1 C13_1 123.2(4) . 4_575
C13_1 C14_1 H14_1 118.4 . .
C13_1 C14_1 H14_1 118.4 4_575 .
C15_2 C21_1 C13_1 107.5(2) . .
C15_2 C21_1 C22_1 114.2(2) . .
C13_1 C21_1 C22_1 112.3(2) . .
C15_2 C21_1 H21A_1 107.5 . .
C13_1 C21_1 H21A_1 107.5 . .
C22_1 C21_1 H21A_1 107.5 . .
C23_1 C22_1 C21_1 113.4(3) . .
C23_1 C22_1 H22A_1 108.9 . .
C21_1 C22_1 H22A_1 108.9 . .
C23_1 C22_1 H22B_1 108.9 . .
C21_1 C22_1 H22B_1 108.9 . .
H22A_1 C22_1 H22B_1 107.7 . .
C22_1 C23_1 C24_1 111.4(3) . .
C22_1 C23_1 H23A_1 109.3 . .
C24_1 C23_1 H23A_1 109.3 . .
C22_1 C23_1 H23B_1 109.3 . .
C24_1 C23_1 H23B_1 109.3 . .
H23A_1 C23_1 H23B_1 108.0 . .
C25_1 C24_1 C23_1 115.4(4) . .
C25_1 C24_1 H24A_1 108.4 . .
C23_1 C24_1 H24A_1 108.4 . .
C25_1 C24_1 H24B_1 108.4 . .
C23_1 C24_1 H24B_1 108.4 . .
H24A_1 C24_1 H24B_1 107.5 . .
C24_1 C25_1 C26_1 110.8(4) . .
C24_1 C25_1 H25A_1 109.5 . .
C26_1 C25_1 H25A_1 109.5 . .
C24_1 C25_1 H25B_1 109.5 . .
C26_1 C25_1 H25B_1 109.5 . .
H25A_1 C25_1 H25B_1 108.1 . .
C25_1 C26_1 H26A_1 109.5 . .
C25_1 C26_1 H26B_1 109.5 . .
H26A_1 C26_1 H26B_1 109.5 . .
C25_1 C26_1 H26C_1 109.5 . .
H26A_1 C26_1 H26C_1 109.5 . .
H26B_1 C26_1 H26C_1 109.5 . .
O16_2 C27_1 O12_1 111.6(2) . .
O16_2 C27_1 H27A_1 109.3 . .
O12_1 C27_1 H27A_1 109.3 . .
O16_2 C27_1 H27B_1 109.3 . .
O12_1 C27_1 H27B_1 109.3 . .
H27A_1 C27_1 H27B_1 108.0 . .
C16_2 C11_2 C12_2 118.5(3) . .
C16_2 C11_2 C17_2 120.2(3) . .
C12_2 C11_2 C17_2 121.3(3) . .
O12_2 C12_2 C11_2 118.0(3) . .
O12_2 C12_2 C13_2 121.4(3) . .
C11_2 C12_2 C13_2 120.6(3) . .
C12_2 O12_2 C27_2 117.7(2) . .
C14_2 C13_2 C12_2 118.5(3) . .
C14_2 C13_2 C21_2 123.0(3) . .
C12_2 C13_2 C21_2 118.5(3) . .
C13_2 C14_2 C15_2 122.6(3) . .
C13_2 C14_2 H14_2 118.7 . .
C15_2 C14_2 H14_2 118.7 . .
C16_2 C15_2 C14_2 117.2(3) . .
C16_2 C15_2 C21_1 119.8(3) . .
C14_2 C15_2 C21_1 122.9(3) . .
C15_2 C16_2 C11_2 122.6(3) . .
C15_2 C16_2 O16_2 120.6(3) . .
C11_2 C16_2 O16_2 116.7(2) . .
C27_1 O16_2 C16_2 116.8(2) . .
C37_2 C17_2 C11_2 173.2(3) . .
C13_2 C21_2 C22A_2 113.0(3) . .
C13_2 C21_2 C13_3 108.0(2) . .
C22A_2 C21_2 C13_3 113.5(2) . .
C13_2 C21_2 H21B_2 107.4 . .
C22A_2 C21_2 H21B_2 107.4 . .
C13_3 C21_2 H21B_2 107.4 . .
C23A_2 C22A_2 C21_2 115.0(3) . .
C23A_2 C22A_2 H22A_2 108.5 . .
C21_2 C22A_2 H22A_2 108.5 . .
C23A_2 C22A_2 H22B_2 108.5 . .
C21_2 C22A_2 H22B_2 108.5 . .
H22A_2 C22A_2 H22B_2 107.5 . .
C22A_2 C23A_2 C24A_2 112.2(4) . .
C22A_2 C23A_2 H23A_2 109.2 . .
C24A_2 C23A_2 H23A_2 109.2 . .
C22A_2 C23A_2 H23B_2 109.2 . .
C24A_2 C23A_2 H23B_2 109.2 . .
H23A_2 C23A_2 H23B_2 107.9 . .
C25A_2 C24A_2 C23A_2 115.2(4) . .
C25A_2 C24A_2 H24A_2 108.5 . .
C23A_2 C24A_2 H24A_2 108.5 . .
C25A_2 C24A_2 H24B_2 108.5 . .
C23A_2 C24A_2 H24B_2 108.5 . .
H24A_2 C24A_2 H24B_2 107.5 . .
C24A_2 C25A_2 C26A_2 111.3(4) . .
C24A_2 C25A_2 H25A_2 109.4 . .
C26A_2 C25A_2 H25A_2 109.4 . .
C24A_2 C25A_2 H25B_2 109.4 . .
C26A_2 C25A_2 H25B_2 109.4 . .
H25A_2 C25A_2 H25B_2 108.0 . .
C24B_2 C23B_2 H23C_2 108.8 . .
C24B_2 C23B_2 H23D_2 108.8 . .
H23C_2 C23B_2 H23D_2 107.7 . .
C23B_2 C24B_2 C25B_2 112.7(9) . .
C23B_2 C24B_2 H24C_2 109.0 . .
C25B_2 C24B_2 H24C_2 109.0 . .
C23B_2 C24B_2 H24D_2 109.0 . .
C25B_2 C24B_2 H24D_2 109.0 . .
H24C_2 C24B_2 H24D_2 107.8 . .
C26B_2 C25B_2 C24B_2 112.1(9) . .
C26B_2 C25B_2 H25C_2 109.2 . .
C24B_2 C25B_2 H25C_2 109.2 . .
C26B_2 C25B_2 H25D_2 109.2 . .
C24B_2 C25B_2 H25D_2 109.2 . .
H25C_2 C25B_2 H25D_2 107.9 . .
C25B_2 C26B_2 H26D_2 109.5 . .
C25B_2 C26B_2 H26E_2 109.5 . .
H26D_2 C26B_2 H26E_2 109.5 . .
C25B_2 C26B_2 H26F_2 109.5 . .
H26D_2 C26B_2 H26F_2 109.5 . .
H26E_2 C26B_2 H26F_2 109.5 . .
O12_2 C27_2 O12_3 113.0(3) . .
O12_2 C27_2 H27A_2 109.0 . .
O12_3 C27_2 H27A_2 109.0 . .
O12_2 C27_2 H27B_2 109.0 . .
O12_3 C27_2 H27B_2 109.0 . .
H27A_2 C27_2 H27B_2 107.8 . .
C32_2 N31_2 C36_2 116.8(3) . .
N31_2 C32_2 C33_2 123.7(3) . .
N31_2 C32_2 N32_2 112.4(3) . .
C33_2 C32_2 N32_2 123.9(3) . .
C38_2 N32_2 C32_2 130.0(3) . .
C38_2 N32_2 H32_2 115.0 . .
C32_2 N32_2 H32_2 115.0 . .
C32_2 C33_2 C34_2 118.0(3) . .
C32_2 C33_2 H33A_2 121.0 . .
C34_2 C33_2 H33A_2 121.0 . .
C35_2 C34_2 C33_2 119.6(3) . .
C35_2 C34_2 H34A_2 120.2 . .
C33_2 C34_2 H34A_2 120.2 . .
C34_2 C35_2 C36_2 117.5(3) . .
C34_2 C35_2 C37_2 122.4(3) . .
C36_2 C35_2 C37_2 120.1(3) . .
N31_2 C36_2 C35_2 124.2(3) . .
N31_2 C36_2 H36A_2 117.9 . .
C35_2 C36_2 H36A_2 117.9 . .
C17_2 C37_2 C35_2 176.8(4) . .
O38_2 C38_2 N32_2 123.1(4) . .
O38_2 C38_2 C39_2 122.8(4) . .
N32_2 C38_2 C39_2 114.1(3) . .
C38_2 C39_2 H39A_2 109.5 . .
C38_2 C39_2 H39B_2 109.5 . .
H39A_2 C39_2 H39B_2 109.5 . .
C38_2 C39_2 H39C_2 109.5 . .
H39A_2 C39_2 H39C_2 109.5 . .
H39B_2 C39_2 H39C_2 109.5 . .
C12_3 C11_3 C12_3 120.1(4) 4_575 .
C12_3 C11_3 Br2_3 119.9(2) 4_575 .
C12_3 C11_3 Br2_3 119.9(2) . .
C13_3 C12_3 C11_3 120.8(3) . .
C13_3 C12_3 O12_3 120.6(3) . .
C11_3 C12_3 O12_3 118.6(3) . .
C12_3 O12_3 C27_2 115.0(3) . .
C12_3 C13_3 C14_3 118.0(3) . .
C12_3 C13_3 C21_2 120.9(3) . .
C14_3 C13_3 C21_2 121.0(3) . .
C13_3 C14_3 C13_3 122.1(4) . 4_575
C13_3 C14_3 H14_3 118.9 . .
C13_3 C14_3 H14_3 118.9 4_575 .
O32 C32 C33 122.1(9) . .
O32 C32 C31 118.6(10) . .
C33 C32 C31 119.3(6) . .
C42 C41 H41A 109.5 . .
C42 C41 H41B 109.5 . .
H41A C41 H41B 109.5 . .
C42 C41 H41C 109.5 . .
H41A C41 H41C 109.5 . .
H41B C41 H41C 109.5 . .
O42 C42 C43 118.9(15) . .
O42 C42 C41 115.5(12) . .
C43 C42 C41 117.3(13) . .
C42 C43 H43A 109.5 . .
C42 C43 H43B 109.5 . .
H43A C43 H43B 109.5 . .
C42 C43 H43C 109.5 . .
H43A C43 H43C 109.5 . .
H43B C43 H43C 109.5 . .
C52 C51 H51A 109.5 . .
C52 C51 H51B 109.5 . .
H51A C51 H51B 109.5 . .
C52 C51 H51C 109.5 . .
H51A C51 H51C 109.5 . .
H51B C51 H51C 109.5 . .
O52 C52 C53 118.8(16) . .
O52 C52 C51 116.2(16) . .
C53 C52 C51 119.2(15) . .
C52 C53 H53A 109.5 . .
C52 C53 H53B 109.5 . .
H53A C53 H53B 109.5 . .
C52 C53 H53C 109.5 . .
H53A C53 H53C 109.5 . .
H53B C53 H53C 109.5 . .
C63 C62 C61 112.5(10) . .
C63 C62 H62A 109.1 . .
C61 C62 H62A 109.1 . .
C63 C62 H62B 109.1 . .
C61 C62 H62B 109.1 . .
H62A C62 H62B 107.8 . .
C62 C63 C64 110.2(9) . .
C62 C63 H63A 109.6 . .
C64 C63 H63A 109.6 . .
C62 C63 H63B 109.6 . .
C64 C63 H63B 109.6 . .
H63A C63 H63B 108.1 . .
C65 C64 C63 111.1(10) . .
C65 C64 H64A 109.4 . .
C63 C64 H64A 109.4 . .
C65 C64 H64B 109.4 . .
C63 C64 H64B 109.4 . .
H64A C64 H64B 108.0 . .
C64 C65 C66 113.3(11) . .
C64 C65 H65A 108.9 . .
C66 C65 H65A 108.9 . .
C64 C65 H65B 108.9 . .
C66 C65 H65B 108.9 . .
H65A C65 H65B 107.7 . .

loop_
_geom_bond_atom_site_label_1
_geom_bond_atom_site_label_2
_geom_bond_distance
_geom_bond_site_symmetry_2
Br1_1 C11_1 1.876(4) .
C11_1 C12_1 1.385(4) 4_575
C11_1 C12_1 1.385(4) .
C12_1 O12_1 1.392(4) .
C12_1 C13_1 1.400(4) .
O12_1 C27_1 1.442(4) .
C13_1 C14_1 1.389(3) .
C13_1 C21_1 1.530(4) .
C14_1 C13_1 1.389(3) 4_575
C14_1 H14_1 0.9500 .
C21_1 C15_2 1.515(5) .
C21_1 C22_1 1.546(4) .
C21_1 H21A_1 1.0000 .
C22_1 C23_1 1.504(5) .
C22_1 H22A_1 0.9900 .
C22_1 H22B_1 0.9900 .
C23_1 C24_1 1.518(5) .
C23_1 H23A_1 0.9900 .
C23_1 H23B_1 0.9900 .
C24_1 C25_1 1.504(6) .
C24_1 H24A_1 0.9900 .
C24_1 H24B_1 0.9900 .
C25_1 C26_1 1.551(7) .
C25_1 H25A_1 0.9900 .
C25_1 H25B_1 0.9900 .
C26_1 H26A_1 0.9800 .
C26_1 H26B_1 0.9800 .
C26_1 H26C_1 0.9800 .
C27_1 O16_2 1.396(4) .
C27_1 H27A_1 0.9900 .
C27_1 H27B_1 0.9900 .
C11_2 C16_2 1.396(5) .
C11_2 C12_2 1.405(4) .
C11_2 C17_2 1.472(4) .
C12_2 O12_2 1.376(4) .
C12_2 C13_2 1.407(4) .
O12_2 C27_2 1.397(4) .
C13_2 C14_2 1.383(4) .
C13_2 C21_2 1.512(4) .
C14_2 C15_2 1.408(4) .
C14_2 H14_2 0.9500 .
C15_2 C16_2 1.385(4) .
C16_2 O16_2 1.397(3) .
C17_2 C37_2 1.125(4) .
C21_2 C22A_2 1.533(4) .
C21_2 C13_3 1.536(4) .
C21_2 H21B_2 1.0000 .
C22A_2 C23A_2 1.512(5) .
C22A_2 H22A_2 0.9900 .
C22A_2 H22B_2 0.9900 .
C23A_2 C24A_2 1.530(5) .
C23A_2 H23A_2 0.9900 .
C23A_2 H23B_2 0.9900 .
C24A_2 C25A_2 1.497(5) .
C24A_2 H24A_2 0.9900 .
C24A_2 H24B_2 0.9900 .
C25A_2 C26A_2 1.531(6) .
C25A_2 H25A_2 0.9900 .
C25A_2 H25B_2 0.9900 .
C26A_2 H26A_2 0.9800 .
C26A_2 H26B_2 0.9800 .
C26A_2 H26C_2 0.9800 .
C23B_2 C24B_2 1.519(8) .
C23B_2 H23C_2 0.9900 .
C23B_2 H23D_2 0.9900 .
C24B_2 C25B_2 1.527(9) .
C24B_2 H24C_2 0.9900 .
C24B_2 H24D_2 0.9900 .
C25B_2 C26B_2 1.526(9) .
C25B_2 H25C_2 0.9900 .
C25B_2 H25D_2 0.9900 .
C26B_2 H26D_2 0.9800 .
C26B_2 H26E_2 0.9800 .
C26B_2 H26F_2 0.9800 .
C27_2 O12_3 1.429(4) .
C27_2 H27A_2 0.9900 .
C27_2 H27B_2 0.9900 .
N31_2 C32_2 1.324(5) .
N31_2 C36_2 1.340(4) .
C32_2 C33_2 1.389(5) .
C32_2 N32_2 1.398(4) .
N32_2 C38_2 1.362(5) .
N32_2 H32_2 0.8800 .
C33_2 C34_2 1.390(5) .
C33_2 H33A_2 0.9500 .
C34_2 C35_2 1.371(5) .
C34_2 H34A_2 0.9500 .
C35_2 C36_2 1.390(5) .
C35_2 C37_2 1.466(5) .
C36_2 H36A_2 0.9500 .
C38_2 O38_2 1.201(5) .
C38_2 C39_2 1.517(5) .
C39_2 H39A_2 0.9800 .
C39_2 H39B_2 0.9800 .
C39_2 H39C_2 0.9800 .
Br2_3 C11_3 1.897(5) .
C11_3 C12_3 1.390(4) 4_575
C11_3 C12_3 1.390(4) .
C12_3 C13_3 1.380(4) .
C12_3 O12_3 1.395(4) .
C13_3 C14_3 1.402(4) .
C14_3 C13_3 1.402(4) 4_575
C14_3 H14_3 0.9500 .
C31 C32 1.493(11) .
C31 H31A 0.9800 .
C31 H31B 0.9800 .
C31 H31C 0.9800 .
C32 O32 1.250(8) .
C32 C33 1.427(14) .
C33 H33A 0.9800 .
C33 H33B 0.9800 .
C33 H33C 0.9800 .
C41 C42 1.505(13) .
C41 H41A 0.9800 .
C41 H41B 0.9800 .
C41 H41C 0.9800 .
C42 O42 1.267(11) .
C42 C43 1.438(16) .
C43 H43A 0.9800 .
C43 H43B 0.9800 .
C43 H43C 0.9800 .
C51 C52 1.497(14) .
C51 H51A 0.9800 .
C51 H51B 0.9800 .
C51 H51C 0.9800 .
C52 O52 1.264(11) .
C52 C53 1.433(16) .
C53 H53A 0.9800 .
C53 H53B 0.9800 .
C53 H53C 0.9800 .
C61 C62 1.532(9) .
C61 H61A 0.9800 .
C61 H61B 0.9800 .
C61 H61C 0.9800 .
C62 C63 1.526(9) .
C62 H62A 0.9900 .
C62 H62B 0.9900 .
C63 C64 1.553(10) .
C63 H63A 0.9900 .
C63 H63B 0.9900 .
C64 C65 1.524(9) .
C64 H64A 0.9900 .
C64 H64B 0.9900 .
C65 C66 1.526(10) .
C65 H65A 0.9900 .
C65 H65B 0.9900 .
C66 H66A 0.9800 .
C66 H66B 0.9800 .
C66 H66C 0.9800 .

loop_
_geom_hbond_atom_site_label_D
_geom_hbond_atom_site_label_H
_geom_hbond_atom_site_label_A
_geom_hbond_distance_DH
_geom_hbond_distance_HA
_geom_hbond_distance_DA
_geom_hbond_angle_DHA
_geom_hbond_site_symmetry_A
N32_2 H32_2 O12_1 0.88 2.03 2.903(4) 175.0 3_665

loop_
_geom_torsion_atom_site_label_1
_geom_torsion_atom_site_label_2
_geom_torsion_atom_site_label_3
_geom_torsion_atom_site_label_4
_geom_torsion
_geom_torsion_site_symmetry_1
_geom_torsion_site_symmetry_4
C12_1 C11_1 C12_1 O12_1 -179.6(3) 4_575 .
Br1_1 C11_1 C12_1 O12_1 -0.8(5) . .
C12_1 C11_1 C12_1 C13_1 0.3(7) 4_575 .
Br1_1 C11_1 C12_1 C13_1 179.1(3) . .
C11_1 C12_1 O12_1 C27_1 -100.1(4) . .
C13_1 C12_1 O12_1 C27_1 80.0(4) . .
C11_1 C12_1 C13_1 C14_1 -0.1(5) . .
O12_1 C12_1 C13_1 C14_1 179.8(3) . .
C11_1 C12_1 C13_1 C21_1 178.0(3) . .
O12_1 C12_1 C13_1 C21_1 -2.1(5) . .
C12_1 C13_1 C14_1 C13_1 -0.1(6) . 4_575
C21_1 C13_1 C14_1 C13_1 -178.1(3) . 4_575
C14_1 C13_1 C21_1 C15_2 90.8(4) . .
C12_1 C13_1 C21_1 C15_2 -87.2(3) . .
C14_1 C13_1 C21_1 C22_1 -35.6(4) . .
C12_1 C13_1 C21_1 C22_1 146.4(3) . .
C15_2 C21_1 C22_1 C23_1 170.6(3) . .
C13_1 C21_1 C22_1 C23_1 -66.6(3) . .
C21_1 C22_1 C23_1 C24_1 177.3(3) . .
C22_1 C23_1 C24_1 C25_1 -179.2(4) . .
C23_1 C24_1 C25_1 C26_1 180.0(5) . .
C12_1 O12_1 C27_1 O16_2 -93.3(3) . .
C16_2 C11_2 C12_2 O12_2 -174.7(3) . .
C17_2 C11_2 C12_2 O12_2 7.9(4) . .
C16_2 C11_2 C12_2 C13_2 2.9(4) . .
C17_2 C11_2 C12_2 C13_2 -174.5(3) . .
C11_2 C12_2 O12_2 C27_2 -100.2(3) . .
C13_2 C12_2 O12_2 C27_2 82.3(4) . .
O12_2 C12_2 C13_2 C14_2 176.8(3) . .
C11_2 C12_2 C13_2 C14_2 -0.7(4) . .
O12_2 C12_2 C13_2 C21_2 -5.6(4) . .
C11_2 C12_2 C13_2 C21_2 176.8(3) . .
C12_2 C13_2 C14_2 C15_2 -1.7(4) . .
C21_2 C13_2 C14_2 C15_2 -179.2(3) . .
C13_2 C14_2 C15_2 C16_2 1.9(4) . .
C13_2 C14_2 C15_2 C21_1 178.1(3) . .
C13_1 C21_1 C15_2 C16_2 83.0(3) . .
C22_1 C21_1 C15_2 C16_2 -151.7(3) . .
C13_1 C21_1 C15_2 C14_2 -93.0(3) . .
C22_1 C21_1 C15_2 C14_2 32.2(4) . .
C14_2 C15_2 C16_2 C11_2 0.5(4) . .
C21_1 C15_2 C16_2 C11_2 -175.8(3) . .
C14_2 C15_2 C16_2 O16_2 -177.2(2) . .
C21_1 C15_2 C16_2 O16_2 6.5(4) . .
C12_2 C11_2 C16_2 C15_2 -2.8(4) . .
C17_2 C11_2 C16_2 C15_2 174.6(3) . .
C12_2 C11_2 C16_2 O16_2 174.9(2) . .
C17_2 C11_2 C16_2 O16_2 -7.6(4) . .
O12_1 C27_1 O16_2 C16_2 94.3(3) . .
C15_2 C16_2 O16_2 C27_1 -84.2(3) . .
C11_2 C16_2 O16_2 C27_1 98.0(3) . .
C14_2 C13_2 C21_2 C22A_2 -32.0(4) . .
C12_2 C13_2 C21_2 C22A_2 150.6(3) . .
C14_2 C13_2 C21_2 C13_3 94.4(3) . .
C12_2 C13_2 C21_2 C13_3 -83.1(3) . .
C13_2 C21_2 C22A_2 C23A_2 -173.8(3) . .
C13_3 C21_2 C22A_2 C23A_2 62.9(4) . .
C21_2 C22A_2 C23A_2 C24A_2 -178.9(3) . .
C22A_2 C23A_2 C24A_2 C25A_2 -179.6(4) . .
C23A_2 C24A_2 C25A_2 C26A_2 177.9(5) . .
C23B_2 C24B_2 C25B_2 C26B_2 -176.4(14) . .
C12_2 O12_2 C27_2 O12_3 -93.7(3) . .
C36_2 N31_2 C32_2 C33_2 -2.1(6) . .
C36_2 N31_2 C32_2 N32_2 176.5(3) . .
N31_2 C32_2 N32_2 C38_2 -162.3(4) . .
C33_2 C32_2 N32_2 C38_2 16.3(7) . .
N31_2 C32_2 C33_2 C34_2 0.7(6) . .
N32_2 C32_2 C33_2 C34_2 -177.7(4) . .
C32_2 C33_2 C34_2 C35_2 1.6(6) . .
C33_2 C34_2 C35_2 C36_2 -2.4(6) . .
C33_2 C34_2 C35_2 C37_2 175.4(4) . .
C32_2 N31_2 C36_2 C35_2 1.2(5) . .
C34_2 C35_2 C36_2 N31_2 1.1(5) . .
C37_2 C35_2 C36_2 N31_2 -176.8(3) . .
C32_2 N32_2 C38_2 O38_2 -12.8(7) . .
C32_2 N32_2 C38_2 C39_2 167.5(4) . .
C12_3 C11_3 C12_3 C13_3 4.7(7) 4_575 .
Br2_3 C11_3 C12_3 C13_3 -178.1(3) . .
C12_3 C11_3 C12_3 O12_3 -178.2(3) 4_575 .
Br2_3 C11_3 C12_3 O12_3 -1.0(5) . .
C13_3 C12_3 O12_3 C27_2 -80.4(4) . .
C11_3 C12_3 O12_3 C27_2 102.5(4) . .
O12_2 C27_2 O12_3 C12_3 92.9(3) . .
C11_3 C12_3 C13_3 C14_3 -2.7(5) . .
O12_3 C12_3 C13_3 C14_3 -179.7(3) . .
C11_3 C12_3 C13_3 C21_2 -179.5(3) . .
O12_3 C12_3 C13_3 C21_2 3.4(4) . .
C13_2 C21_2 C13_3 C12_3 87.2(3) . .
C22A_2 C21_2 C13_3 C12_3 -146.8(3) . .
C13_2 C21_2 C13_3 C14_3 -89.6(3) . .
C22A_2 C21_2 C13_3 C14_3 36.4(4) . .
C12_3 C13_3 C14_3 C13_3 0.7(6) . 4_575
C21_2 C13_3 C14_3 C13_3 177.5(2) . 4_575
C61 C62 C63 C64 122.5(17) . .
C62 C63 C64 C65 145.1(15) . .
C63 C64 C65 C66 149(2) . .
